data_7241109
loop_
_publ_author_name
'Barbero, H\'ector'
'Meunier, Antoine'
'Kotturi, Kondalarao'
'Smith, Ashton'
'Kyritsakas, Nathalie'
'Killmeyer, Adam'
'Rabbani, Ramin'
'Nazimuddin, Md'
'Masson, Eric'

_publ_section_title
;
 Counterintuitive torsional barriers controlled by hydrogen bonding.
;
_journal_issue 36
_journal_name_full 'Physical chemistry chemical physics : PCCP'
_journal_page_first 20602
_journal_page_last 20611
_journal_paper_doi 10.1039/d0cp03285a
_journal_volume 22
_journal_year 2020
_chemical_formula_moiety 'C24 H26 O6'
_chemical_formula_sum 'C24 H26 O6'
_chemical_formula_weight 410.44
_space_group_crystal_system triclinic
_space_group_IT_number 2
_space_group_name_Hall '-P 1'
_space_group_name_H-M_alt 'P -1'
_atom_sites_solution_hydrogens geom
_audit_creation_method SHELXL-2018/3
_audit_update_record
;
2020-05-14 deposited with the CCDC.	2020-08-24 downloaded from the CCDC.
;
_cell_angle_alpha 81.278(2)
_cell_angle_beta 82.463(2)
_cell_angle_gamma 70.074(2)
_cell_formula_units_Z 4
_cell_length_a 9.6496(5)
_cell_length_b 12.0424(8)
_cell_length_c 19.8345(13)
_cell_measurement_reflns_used 4439
_cell_measurement_temperature 173(2)
_cell_measurement_theta_max 25.
_cell_measurement_theta_min 2.5
_cell_volume 2134.0(2)
_computing_cell_refinement 'Bruker SAINT'
_computing_data_collection 'Bruker APEX2'
_computing_data_reduction 'Bruker SAINT'
_computing_molecular_graphics 'Bruker SHELXTL'
_computing_publication_material 'Bruker SHELXTL'
_computing_structure_refinement 'SHELXL-2014 (Sheldrick 2014)'
_computing_structure_solution 'SHELXS-97 (Sheldrick 2008)'
_diffrn_ambient_temperature 173(2)
_diffrn_measured_fraction_theta_full 0.974
_diffrn_measured_fraction_theta_max 0.931
_diffrn_measurement_device_type 'Bruker APEX-II CCD'
_diffrn_measurement_method '\f and \w scans'
_diffrn_radiation_type MoK\a
_diffrn_radiation_wavelength 0.71073
_diffrn_reflns_av_R_equivalents 0.0434
_diffrn_reflns_av_unetI/netI 0.0422
_diffrn_reflns_Laue_measured_fraction_full 0.974
_diffrn_reflns_Laue_measured_fraction_max 0.931
_diffrn_reflns_limit_h_max 12
_diffrn_reflns_limit_h_min -9
_diffrn_reflns_limit_k_max 16
_diffrn_reflns_limit_k_min -16
_diffrn_reflns_limit_l_max 26
_diffrn_reflns_limit_l_min -26
_diffrn_reflns_number 30510
_diffrn_reflns_point_group_measured_fraction_full 0.974
_diffrn_reflns_point_group_measured_fraction_max 0.931
_diffrn_reflns_theta_full 25.142
_diffrn_reflns_theta_max 28.724
_diffrn_reflns_theta_min 1.811
_exptl_absorpt_coefficient_mu 0.091
_exptl_absorpt_correction_T_max 0.999
_exptl_absorpt_correction_T_min 0.981
_exptl_absorpt_correction_type multi-scan
_exptl_absorpt_process_details sadabs
_exptl_crystal_colour colorless
_exptl_crystal_density_diffrn 1.278
_exptl_crystal_density_meas ?
_exptl_crystal_description prism
_exptl_crystal_F_000 872
_exptl_crystal_recrystallization_method 'Re-crystallisation from solvent: Hexane, ethyl acetate'
_exptl_crystal_size_max 0.120
_exptl_crystal_size_mid 0.090
_exptl_crystal_size_min 0.080
_refine_diff_density_max 0.265
_refine_diff_density_min -0.219
_refine_diff_density_rms 0.043
_refine_ls_extinction_method none
_refine_ls_goodness_of_fit_ref 1.007
_refine_ls_hydrogen_treatment constr
_refine_ls_matrix_type full
_refine_ls_number_parameters 549
_refine_ls_number_reflns 10379
_refine_ls_number_restraints 0
_refine_ls_restrained_S_all 1.007
_refine_ls_R_factor_all 0.0631
_refine_ls_R_factor_gt 0.0457
_refine_ls_shift/su_max 0.000
_refine_ls_shift/su_mean 0.000
_refine_ls_structure_factor_coef Fsqd
_refine_ls_weighting_details 'w=1/[\s^2^(Fo^2^)+(0.0653P)^2^+0.5311P] where P=(Fo^2^+2Fc^2^)/3'
_refine_ls_weighting_scheme calc
_refine_ls_wR_factor_gt 0.1208
_refine_ls_wR_factor_ref 0.1336
_reflns_Friedel_coverage 0.000
_reflns_number_gt 7939
_reflns_number_total 10379
_reflns_threshold_expression 'I > 2\s(I)'
_cod_data_source_file d0cp03285a2.cif
_cod_data_source_block e4700a_a
_cod_depositor_comments
;
The following automatic conversions were performed:

data item '_exptl_crystal_density_meas' value 'none' was changed to
'?' -- the value is perceived as not measured.

Automatic conversion script
Id: cif_fix_values 7556 2019-12-06 15:28:31Z antanas 

 Adding full bibliography for 7241108--7241109.cif.

2024-06-28
Z value and formula fixed to values more according to usual
chemical conventions.                 miguel
;
_cod_original_formula_sum 'C48 H52 O12'
_cod_original_formula_weight 820.89
_cod_original_formula_moiety 'C48 H52 O12'
_cod_original_formula_units_Z 2
_cod_database_code 7241109
_shelx_shelxl_version_number 2018/3
_shelx_space_group_comment
;
The symmetry employed for this shelxl refinement is uniquely defined
by the following loop, which should always be used as a source of
symmetry information in preference to the above space-group names.
They are only intended as comments.
;
_shelx_estimated_absorpt_t_min 0.989
_shelx_estimated_absorpt_t_max 0.993

loop_
_space_group_symop_operation_xyz
'x, y, z'
'-x, -y, -z'

loop_
_atom_site_label
_atom_site_type_symbol
_atom_site_fract_x
_atom_site_fract_y
_atom_site_fract_z
_atom_site_U_iso_or_equiv
_atom_site_adp_type
_atom_site_occupancy
_atom_site_site_symmetry_order
_atom_site_calc_flag
_atom_site_refinement_flags_posn
_atom_site_refinement_flags_adp
_atom_site_refinement_flags_occupancy
_atom_site_disorder_assembly
_atom_site_disorder_group
C1 C 0.26867(18) 1.18868(15) 0.01038(8) 0.0396(4) Uani 1 1 d . . . . .
H1 H 0.317173 1.191124 0.051441 0.048 Uiso 1 1 calc R U . . .
C2 C 0.1532(2) 1.31003(16) -0.00631(12) 0.0600(5) Uani 1 1 d . . . . .
H2A H 0.201558 1.371008 -0.015804 0.090 Uiso 1 1 calc R U . . .
H2B H 0.078999 1.328061 0.032764 0.090 Uiso 1 1 calc R U . . .
H2C H 0.105003 1.309000 -0.046612 0.090 Uiso 1 1 calc R U . . .
C3 C 0.3862(2) 1.15936(19) -0.04899(11) 0.0586(5) Uani 1 1 d . . . . .
H3A H 0.461403 1.082622 -0.036766 0.088 Uiso 1 1 calc R U . . .
H3B H 0.432670 1.221467 -0.059176 0.088 Uiso 1 1 calc R U . . .
H3C H 0.340469 1.155026 -0.089380 0.088 Uiso 1 1 calc R U . . .
C4 C 0.19222(16) 1.09614(12) 0.02745(7) 0.0288(3) Uani 1 1 d . . . . .
O1 O 0.18039(13) 1.03309(10) -0.01137(5) 0.0429(3) Uani 1 1 d . . . . .
O2 O 0.12990(11) 1.09716(8) 0.09247(5) 0.0299(2) Uani 1 1 d . . . . .
C5 C 0.05171(15) 1.01500(11) 0.11582(7) 0.0274(3) Uani 1 1 d . . . . .
H5A H 0.009199 0.999624 0.076797 0.033 Uiso 1 1 calc R U . . .
H5B H -0.030663 1.049524 0.149880 0.033 Uiso 1 1 calc R U . . .
C6 C 0.15569(15) 0.89878(11) 0.14812(6) 0.0245(3) Uani 1 1 d . . . . .
O3 O 0.28833(11) 0.87762(9) 0.14054(5) 0.0348(2) Uani 1 1 d . . . . .
C7 C 0.08664(14) 0.81298(11) 0.18912(7) 0.0238(3) Uani 1 1 d . . . . .
C8 C 0.16280(14) 0.72743(11) 0.24025(7) 0.0239(3) Uani 1 1 d . . . . .
C9 C 0.09744(15) 0.64562(12) 0.27478(7) 0.0281(3) Uani 1 1 d . . . . .
H9 H 0.147661 0.587526 0.309255 0.034 Uiso 1 1 calc R U . . .
C10 C -0.03913(16) 0.64768(13) 0.25968(8) 0.0323(3) Uani 1 1 d . . . . .
H10 H -0.081744 0.590971 0.283598 0.039 Uiso 1 1 calc R U . . .
C11 C -0.11430(16) 0.73211(13) 0.20977(8) 0.0334(3) Uani 1 1 d . . . . .
H11 H -0.208438 0.733612 0.199559 0.040 Uiso 1 1 calc R U . . .
C12 C -0.05136(15) 0.81436(12) 0.17483(7) 0.0293(3) Uani 1 1 d . . . . .
H12 H -0.103078 0.872384 0.140724 0.035 Uiso 1 1 calc R U . . .
C13 C 0.30568(15) 0.72283(11) 0.26401(6) 0.0249(3) Uani 1 1 d . . . . .
C14 C 0.43881(15) 0.62923(12) 0.25412(7) 0.0265(3) Uani 1 1 d . . . . .
C15 C 0.56150(16) 0.62125(14) 0.28720(8) 0.0350(3) Uani 1 1 d . . . . .
H15 H 0.650811 0.557060 0.280968 0.042 Uiso 1 1 calc R U . . .
C16 C 0.55497(18) 0.70519(15) 0.32883(8) 0.0398(4) Uani 1 1 d . . . . .
H16 H 0.639391 0.699373 0.350759 0.048 Uiso 1 1 calc R U . . .
C17 C 0.42461(19) 0.79772(15) 0.33830(8) 0.0405(4) Uani 1 1 d . . . . .
H17 H 0.419472 0.856065 0.366705 0.049 Uiso 1 1 calc R U . . .
C18 C 0.30134(17) 0.80594(13) 0.30664(8) 0.0336(3) Uani 1 1 d . . . . .
H18 H 0.212042 0.869548 0.314155 0.040 Uiso 1 1 calc R U . . .
C19 C 0.46008(15) 0.53461(12) 0.20898(7) 0.0279(3) Uani 1 1 d . . . . .
O4 O 0.54179(12) 0.43387(9) 0.22300(5) 0.0388(3) Uani 1 1 d . . . . .
C20 C 0.38736(16) 0.56791(12) 0.14209(7) 0.0317(3) Uani 1 1 d . . . . .
H20A H 0.278461 0.594893 0.151824 0.038 Uiso 1 1 calc R U . . .
H20B H 0.415077 0.634409 0.114955 0.038 Uiso 1 1 calc R U . . .
O5 O 0.43232(10) 0.46861(9) 0.10342(5) 0.0314(2) Uani 1 1 d . . . . .
C21 C 0.57428(15) 0.43744(12) 0.07541(7) 0.0280(3) Uani 1 1 d . . . . .
O6 O 0.64829(12) 0.50039(10) 0.07341(6) 0.0385(3) Uani 1 1 d . . . . .
C22 C 0.62060(16) 0.31941(13) 0.04762(7) 0.0326(3) Uani 1 1 d . . . . .
H22 H 0.551965 0.325257 0.012599 0.039 Uiso 1 1 calc R U . . .
C23 C 0.6083(2) 0.22143(14) 0.10460(9) 0.0482(4) Uani 1 1 d . . . . .
H23A H 0.672723 0.215798 0.140167 0.072 Uiso 1 1 calc R U . . .
H23B H 0.638667 0.145324 0.085611 0.072 Uiso 1 1 calc R U . . .
H23C H 0.505638 0.240387 0.124543 0.072 Uiso 1 1 calc R U . . .
C24 C 0.77708(18) 0.28964(16) 0.01276(9) 0.0468(4) Uani 1 1 d . . . . .
H24A H 0.784004 0.356030 -0.021285 0.070 Uiso 1 1 calc R U . . .
H24B H 0.800648 0.217800 -0.009962 0.070 Uiso 1 1 calc R U . . .
H24C H 0.847291 0.275928 0.047078 0.070 Uiso 1 1 calc R U . . .
C25 C 0.2115(2) 0.55542(15) 0.49161(9) 0.0450(4) Uani 1 1 d . . . . .
H25 H 0.140807 0.600129 0.456521 0.054 Uiso 1 1 calc R U . . .
C26 C 0.1218(3) 0.5447(2) 0.55940(13) 0.0788(7) Uani 1 1 d . . . . .
H26A H 0.071194 0.486820 0.558695 0.118 Uiso 1 1 calc R U . . .
H26B H 0.048329 0.622245 0.566929 0.118 Uiso 1 1 calc R U . . .
H26C H 0.187728 0.518010 0.596465 0.118 Uiso 1 1 calc R U . . .
C27 C 0.3130(3) 0.6245(2) 0.49491(15) 0.0870(9) Uani 1 1 d . . . . .
H27A H 0.380305 0.584751 0.530681 0.130 Uiso 1 1 calc R U . . .
H27B H 0.254506 0.705023 0.505557 0.130 Uiso 1 1 calc R U . . .
H27C H 0.370581 0.629055 0.450654 0.130 Uiso 1 1 calc R U . . .
C28 C 0.29665(17) 0.43474(13) 0.46899(7) 0.0326(3) Uani 1 1 d . . . . .
O7 O 0.30973(15) 0.34076(10) 0.50253(6) 0.0498(3) Uani 1 1 d . . . . .
O8 O 0.36207(13) 0.44481(9) 0.40507(5) 0.0365(2) Uani 1 1 d . . . . .
C29 C 0.44128(17) 0.33645(13) 0.37636(7) 0.0325(3) Uani 1 1 d . . . . .
H29A H 0.487042 0.273881 0.412922 0.039 Uiso 1 1 calc R U . . .
H29B H 0.521233 0.348369 0.342368 0.039 Uiso 1 1 calc R U . . .
C30 C 0.33641(16) 0.29730(12) 0.34193(7) 0.0284(3) Uani 1 1 d . . . . .
O9 O 0.20410(12) 0.34613(10) 0.35050(6) 0.0441(3) Uani 1 1 d . . . . .
C31 C 0.40287(14) 0.19727(12) 0.29889(7) 0.0255(3) Uani 1 1 d . . . . .
C32 C 0.31787(14) 0.17335(11) 0.25371(7) 0.0233(3) Uani 1 1 d . . . . .
C33 C 0.38033(15) 0.07335(12) 0.21906(7) 0.0286(3) Uani 1 1 d . . . . .
H33 H 0.323107 0.055108 0.189533 0.034 Uiso 1 1 calc R U . . .
C34 C 0.52503(17) -0.00039(13) 0.22686(8) 0.0354(3) Uani 1 1 d . . . . .
H34 H 0.565135 -0.069233 0.203500 0.043 Uiso 1 1 calc R U . . .
C35 C 0.61047(17) 0.02622(14) 0.26845(8) 0.0367(3) Uani 1 1 d . . . . .
H35 H 0.710821 -0.021944 0.272186 0.044 Uiso 1 1 calc R U . . .
C36 C 0.54881(16) 0.12372(13) 0.30473(7) 0.0319(3) Uani 1 1 d . . . . .
H36 H 0.607162 0.140805 0.334188 0.038 Uiso 1 1 calc R U . . .
C37 C 0.17160(15) 0.25820(11) 0.23277(7) 0.0250(3) Uani 1 1 d . . . . .
C38 C 0.03882(15) 0.23278(12) 0.24556(7) 0.0274(3) Uani 1 1 d . . . . .
C39 C -0.08760(17) 0.31049(14) 0.21561(8) 0.0373(3) Uani 1 1 d . . . . .
H39 H -0.177813 0.293366 0.224478 0.045 Uiso 1 1 calc R U . . .
C40 C -0.08297(18) 0.41146(14) 0.17347(9) 0.0426(4) Uani 1 1 d . . . . .
H40 H -0.169752 0.464321 0.154002 0.051 Uiso 1 1 calc R U . . .
C41 C 0.04831(18) 0.43513(14) 0.15980(8) 0.0403(4) Uani 1 1 d . . . . .
H41 H 0.052503 0.503840 0.130084 0.048 Uiso 1 1 calc R U . . .
C42 C 0.17451(16) 0.35937(12) 0.18912(8) 0.0318(3) Uani 1 1 d . . . . .
H42 H 0.264390 0.376859 0.179217 0.038 Uiso 1 1 calc R U . . .
C43 C 0.02114(15) 0.12724(13) 0.29113(7) 0.0297(3) Uani 1 1 d . . . . .
O10 O -0.04184(13) 0.06533(11) 0.27456(6) 0.0428(3) Uani 1 1 d . . . . .
C44 C 0.07580(18) 0.10432(14) 0.36173(7) 0.0349(3) Uani 1 1 d . . . . .
H44A H 0.184573 0.085389 0.357274 0.042 Uiso 1 1 calc R U . . .
H44B H 0.031449 0.177181 0.384944 0.042 Uiso 1 1 calc R U . . .
O11 O 0.03858(11) 0.00828(9) 0.40250(5) 0.0335(2) Uani 1 1 d . . . . .
C45 C -0.10764(16) 0.03089(13) 0.42218(7) 0.0296(3) Uani 1 1 d . . . . .
O12 O -0.19743(12) 0.12800(10) 0.41244(6) 0.0409(3) Uani 1 1 d . . . . .
C46 C -0.13734(17) -0.08012(13) 0.45674(7) 0.0341(3) Uani 1 1 d . . . . .
H46 H -0.066042 -0.117448 0.492533 0.041 Uiso 1 1 calc R U . . .
C47 C -0.2929(2) -0.04994(18) 0.49207(10) 0.0542(5) Uani 1 1 d . . . . .
H47A H -0.307317 0.009326 0.523437 0.081 Uiso 1 1 calc R U . . .
H47B H -0.306904 -0.121993 0.517908 0.081 Uiso 1 1 calc R U . . .
H47C H -0.364998 -0.017687 0.457648 0.081 Uiso 1 1 calc R U . . .
C48 C -0.1096(2) -0.16863(15) 0.40479(9) 0.0479(4) Uani 1 1 d . . . . .
H48A H -0.176233 -0.132944 0.368325 0.072 Uiso 1 1 calc R U . . .
H48B H -0.128116 -0.240892 0.427723 0.072 Uiso 1 1 calc R U . . .
H48C H -0.006768 -0.188811 0.385025 0.072 Uiso 1 1 calc R U . . .

loop_
_atom_site_aniso_label
_atom_site_aniso_U_11
_atom_site_aniso_U_22
_atom_site_aniso_U_33
_atom_site_aniso_U_23
_atom_site_aniso_U_13
_atom_site_aniso_U_12
C1 0.0441(9) 0.0516(10) 0.0326(8) 0.0007(7) -0.0039(7) -0.0301(8)
C2 0.0695(13) 0.0366(9) 0.0761(14) -0.0107(9) 0.0229(11) -0.0290(9)
C3 0.0409(10) 0.0647(12) 0.0650(13) 0.0039(10) 0.0117(9) -0.0213(9)
C4 0.0313(7) 0.0323(7) 0.0236(6) -0.0004(5) -0.0051(5) -0.0115(6)
O1 0.0554(7) 0.0509(7) 0.0314(6) -0.0119(5) 0.0015(5) -0.0280(6)
O2 0.0410(6) 0.0273(5) 0.0246(5) -0.0011(4) -0.0019(4) -0.0166(4)
C5 0.0299(7) 0.0256(7) 0.0267(7) 0.0015(5) -0.0024(5) -0.0112(5)
C6 0.0267(7) 0.0261(6) 0.0221(6) -0.0039(5) -0.0014(5) -0.0103(5)
O3 0.0255(5) 0.0375(6) 0.0392(6) 0.0030(4) 0.0002(4) -0.0118(4)
C7 0.0237(7) 0.0210(6) 0.0252(6) -0.0049(5) 0.0017(5) -0.0057(5)
C8 0.0224(6) 0.0218(6) 0.0251(6) -0.0060(5) 0.0022(5) -0.0042(5)
C9 0.0303(7) 0.0238(6) 0.0273(7) -0.0011(5) 0.0006(5) -0.0070(5)
C10 0.0330(8) 0.0299(7) 0.0353(8) -0.0028(6) 0.0057(6) -0.0153(6)
C11 0.0247(7) 0.0344(8) 0.0424(8) -0.0039(6) -0.0014(6) -0.0122(6)
C12 0.0254(7) 0.0271(7) 0.0339(7) -0.0022(5) -0.0022(6) -0.0072(5)
C13 0.0267(7) 0.0239(6) 0.0229(6) 0.0005(5) -0.0013(5) -0.0084(5)
C14 0.0254(7) 0.0276(7) 0.0249(6) -0.0003(5) -0.0007(5) -0.0082(5)
C15 0.0268(7) 0.0399(8) 0.0356(8) -0.0016(6) -0.0045(6) -0.0080(6)
C16 0.0353(9) 0.0502(10) 0.0386(8) -0.0033(7) -0.0113(7) -0.0179(7)
C17 0.0484(10) 0.0432(9) 0.0367(8) -0.0112(7) -0.0061(7) -0.0201(7)
C18 0.0337(8) 0.0312(7) 0.0350(8) -0.0086(6) -0.0014(6) -0.0082(6)
C19 0.0250(7) 0.0271(7) 0.0287(7) -0.0021(5) 0.0018(5) -0.0068(5)
O4 0.0410(6) 0.0282(5) 0.0366(6) -0.0016(4) -0.0032(5) 0.0013(4)
C20 0.0335(8) 0.0271(7) 0.0312(7) -0.0084(5) -0.0033(6) -0.0034(6)
O5 0.0268(5) 0.0309(5) 0.0370(5) -0.0125(4) 0.0011(4) -0.0080(4)
C21 0.0278(7) 0.0303(7) 0.0244(6) 0.0001(5) -0.0038(5) -0.0085(6)
O6 0.0372(6) 0.0396(6) 0.0428(6) -0.0010(5) -0.0023(5) -0.0196(5)
C22 0.0318(8) 0.0322(7) 0.0308(7) -0.0080(6) -0.0015(6) -0.0052(6)
C23 0.0599(11) 0.0288(8) 0.0502(10) -0.0071(7) 0.0112(8) -0.0118(7)
C24 0.0376(9) 0.0515(10) 0.0405(9) -0.0081(7) 0.0052(7) -0.0029(7)
C25 0.0486(10) 0.0410(9) 0.0422(9) -0.0133(7) -0.0063(7) -0.0063(7)
C26 0.0752(15) 0.0797(16) 0.0852(17) -0.0454(14) 0.0354(13) -0.0304(13)
C27 0.107(2) 0.0598(14) 0.111(2) -0.0508(14) 0.0441(16) -0.0520(14)
C28 0.0381(8) 0.0358(8) 0.0294(7) -0.0063(6) -0.0037(6) -0.0177(6)
O7 0.0707(8) 0.0399(7) 0.0386(6) -0.0023(5) 0.0085(6) -0.0237(6)
O8 0.0538(7) 0.0325(5) 0.0272(5) -0.0059(4) -0.0005(5) -0.0193(5)
C29 0.0387(8) 0.0358(8) 0.0275(7) -0.0098(6) -0.0015(6) -0.0157(6)
C30 0.0312(8) 0.0298(7) 0.0247(7) -0.0046(5) -0.0030(5) -0.0095(6)
O9 0.0304(6) 0.0517(7) 0.0489(7) -0.0275(5) -0.0024(5) -0.0029(5)
C31 0.0245(7) 0.0267(6) 0.0257(6) -0.0040(5) -0.0018(5) -0.0084(5)
C32 0.0216(6) 0.0239(6) 0.0247(6) -0.0022(5) -0.0007(5) -0.0086(5)
C33 0.0303(7) 0.0269(7) 0.0303(7) -0.0056(5) -0.0034(5) -0.0102(6)
C34 0.0370(8) 0.0266(7) 0.0383(8) -0.0090(6) -0.0006(6) -0.0036(6)
C35 0.0271(8) 0.0348(8) 0.0400(8) -0.0049(6) -0.0061(6) 0.0016(6)
C36 0.0271(7) 0.0361(8) 0.0319(7) -0.0057(6) -0.0071(6) -0.0071(6)
C37 0.0245(7) 0.0264(6) 0.0248(6) -0.0064(5) -0.0038(5) -0.0070(5)
C38 0.0241(7) 0.0307(7) 0.0284(7) -0.0091(5) -0.0032(5) -0.0077(5)
C39 0.0262(8) 0.0443(9) 0.0428(9) -0.0114(7) -0.0089(6) -0.0085(6)
C40 0.0365(9) 0.0390(9) 0.0470(9) -0.0050(7) -0.0185(7) -0.0001(7)
C41 0.0443(9) 0.0300(8) 0.0415(9) 0.0018(6) -0.0114(7) -0.0053(7)
C42 0.0305(8) 0.0290(7) 0.0357(8) -0.0015(6) -0.0050(6) -0.0095(6)
C43 0.0264(7) 0.0364(8) 0.0296(7) -0.0103(6) 0.0020(5) -0.0135(6)
O10 0.0545(7) 0.0542(7) 0.0348(6) -0.0112(5) -0.0009(5) -0.0354(6)
C44 0.0402(9) 0.0413(8) 0.0311(7) -0.0029(6) -0.0026(6) -0.0242(7)
O11 0.0320(5) 0.0371(6) 0.0333(5) -0.0020(4) 0.0000(4) -0.0158(4)
C45 0.0321(8) 0.0341(7) 0.0252(7) -0.0088(5) -0.0008(5) -0.0125(6)
O12 0.0391(6) 0.0343(6) 0.0463(7) -0.0086(5) 0.0010(5) -0.0081(5)
C46 0.0380(8) 0.0377(8) 0.0288(7) -0.0029(6) 0.0003(6) -0.0166(6)
C47 0.0479(11) 0.0601(12) 0.0550(11) -0.0045(9) 0.0137(8) -0.0256(9)
C48 0.0697(12) 0.0386(9) 0.0422(9) -0.0067(7) 0.0022(8) -0.0280(9)

loop_
_atom_type_symbol
_atom_type_description
_atom_type_scat_dispersion_real
_atom_type_scat_dispersion_imag
_atom_type_scat_source
C C 0.0033 0.0016 'International Tables Vol C Tables 4.2.6.8 and 6.1.1.4'
H H 0.0000 0.0000 'International Tables Vol C Tables 4.2.6.8 and 6.1.1.4'
O O 0.0106 0.0060 'International Tables Vol C Tables 4.2.6.8 and 6.1.1.4'

loop_
_geom_angle_atom_site_label_1
_geom_angle_atom_site_label_2
_geom_angle_atom_site_label_3
_geom_angle
_geom_angle_site_symmetry_1
_geom_angle_site_symmetry_3
_geom_angle_publ_flag
C4 C1 C3 111.47(14) . . ?
C4 C1 C2 108.99(13) . . ?
C3 C1 C2 110.53(15) . . ?
C4 C1 H1 108.6 . . ?
C3 C1 H1 108.6 . . ?
C2 C1 H1 108.6 . . ?
C1 C2 H2A 109.5 . . ?
C1 C2 H2B 109.5 . . ?
H2A C2 H2B 109.5 . . ?
C1 C2 H2C 109.5 . . ?
H2A C2 H2C 109.5 . . ?
H2B C2 H2C 109.5 . . ?
C1 C3 H3A 109.5 . . ?
C1 C3 H3B 109.5 . . ?
H3A C3 H3B 109.5 . . ?
C1 C3 H3C 109.5 . . ?
H3A C3 H3C 109.5 . . ?
H3B C3 H3C 109.5 . . ?
O1 C4 O2 123.19(13) . . ?
O1 C4 C1 125.94(13) . . ?
O2 C4 C1 110.78(12) . . ?
C4 O2 C5 117.21(10) . . ?
O2 C5 C6 110.15(11) . . ?
O2 C5 H5A 109.6 . . ?
C6 C5 H5A 109.6 . . ?
O2 C5 H5B 109.6 . . ?
C6 C5 H5B 109.6 . . ?
H5A C5 H5B 108.1 . . ?
O3 C6 C7 122.08(12) . . ?
O3 C6 C5 120.76(12) . . ?
C7 C6 C5 117.17(11) . . ?
C12 C7 C8 119.56(12) . . ?
C12 C7 C6 119.74(12) . . ?
C8 C7 C6 120.66(12) . . ?
C9 C8 C7 118.69(12) . . ?
C9 C8 C13 116.63(12) . . ?
C7 C8 C13 124.54(12) . . ?
C10 C9 C8 121.04(13) . . ?
C10 C9 H9 119.5 . . ?
C8 C9 H9 119.5 . . ?
C9 C10 C11 120.28(13) . . ?
C9 C10 H10 119.9 . . ?
C11 C10 H10 119.9 . . ?
C12 C11 C10 119.63(14) . . ?
C12 C11 H11 120.2 . . ?
C10 C11 H11 120.2 . . ?
C11 C12 C7 120.81(13) . . ?
C11 C12 H12 119.6 . . ?
C7 C12 H12 119.6 . . ?
C18 C13 C14 118.21(13) . . ?
C18 C13 C8 117.81(12) . . ?
C14 C13 C8 123.26(12) . . ?
C15 C14 C13 119.80(13) . . ?
C15 C14 C19 116.20(12) . . ?
C13 C14 C19 124.00(12) . . ?
C16 C15 C14 120.98(14) . . ?
C16 C15 H15 119.5 . . ?
C14 C15 H15 119.5 . . ?
C17 C16 C15 119.37(15) . . ?
C17 C16 H16 120.3 . . ?
C15 C16 H16 120.3 . . ?
C16 C17 C18 120.36(15) . . ?
C16 C17 H17 119.8 . . ?
C18 C17 H17 119.8 . . ?
C17 C18 C13 121.28(14) . . ?
C17 C18 H18 119.4 . . ?
C13 C18 H18 119.4 . . ?
O4 C19 C14 120.96(13) . . ?
O4 C19 C20 119.68(13) . . ?
C14 C19 C20 119.19(11) . . ?
O5 C20 C19 110.72(11) . . ?
O5 C20 H20A 109.5 . . ?
C19 C20 H20A 109.5 . . ?
O5 C20 H20B 109.5 . . ?
C19 C20 H20B 109.5 . . ?
H20A C20 H20B 108.1 . . ?
C21 O5 C20 115.36(11) . . ?
O6 C21 O5 121.82(13) . . ?
O6 C21 C22 126.59(13) . . ?
O5 C21 C22 111.58(12) . . ?
C21 C22 C24 110.67(13) . . ?
C21 C22 C23 110.57(12) . . ?
C24 C22 C23 110.97(13) . . ?
C21 C22 H22 108.2 . . ?
C24 C22 H22 108.2 . . ?
C23 C22 H22 108.2 . . ?
C22 C23 H23A 109.5 . . ?
C22 C23 H23B 109.5 . . ?
H23A C23 H23B 109.5 . . ?
C22 C23 H23C 109.5 . . ?
H23A C23 H23C 109.5 . . ?
H23B C23 H23C 109.5 . . ?
C22 C24 H24A 109.5 . . ?
C22 C24 H24B 109.5 . . ?
H24A C24 H24B 109.5 . . ?
C22 C24 H24C 109.5 . . ?
H24A C24 H24C 109.5 . . ?
H24B C24 H24C 109.5 . . ?
C27 C25 C28 110.93(15) . . ?
C27 C25 C26 111.26(17) . . ?
C28 C25 C26 111.20(16) . . ?
C27 C25 H25 107.8 . . ?
C28 C25 H25 107.8 . . ?
C26 C25 H25 107.8 . . ?
C25 C26 H26A 109.5 . . ?
C25 C26 H26B 109.5 . . ?
H26A C26 H26B 109.5 . . ?
C25 C26 H26C 109.5 . . ?
H26A C26 H26C 109.5 . . ?
H26B C26 H26C 109.5 . . ?
C25 C27 H27A 109.5 . . ?
C25 C27 H27B 109.5 . . ?
H27A C27 H27B 109.5 . . ?
C25 C27 H27C 109.5 . . ?
H27A C27 H27C 109.5 . . ?
H27B C27 H27C 109.5 . . ?
O7 C28 O8 122.83(14) . . ?
O7 C28 C25 126.10(14) . . ?
O8 C28 C25 111.04(13) . . ?
C28 O8 C29 116.62(11) . . ?
O8 C29 C30 109.91(12) . . ?
O8 C29 H29A 109.7 . . ?
C30 C29 H29A 109.7 . . ?
O8 C29 H29B 109.7 . . ?
C30 C29 H29B 109.7 . . ?
H29A C29 H29B 108.2 . . ?
O9 C30 C31 122.40(13) . . ?
O9 C30 C29 119.93(13) . . ?
C31 C30 C29 117.67(12) . . ?
C36 C31 C32 119.12(12) . . ?
C36 C31 C30 120.12(12) . . ?
C32 C31 C30 120.73(12) . . ?
C33 C32 C31 118.72(12) . . ?
C33 C32 C37 116.87(12) . . ?
C31 C32 C37 123.82(11) . . ?
C34 C33 C32 121.15(13) . . ?
C34 C33 H33 119.4 . . ?
C32 C33 H33 119.4 . . ?
C35 C34 C33 120.11(13) . . ?
C35 C34 H34 119.9 . . ?
C33 C34 H34 119.9 . . ?
C34 C35 C36 119.47(13) . . ?
C34 C35 H35 120.3 . . ?
C36 C35 H35 120.3 . . ?
C35 C36 C31 121.32(13) . . ?
C35 C36 H36 119.3 . . ?
C31 C36 H36 119.3 . . ?
C42 C37 C38 118.56(12) . . ?
C42 C37 C32 116.69(12) . . ?
C38 C37 C32 123.96(12) . . ?
C39 C38 C37 119.59(13) . . ?
C39 C38 C43 116.56(13) . . ?
C37 C38 C43 123.84(12) . . ?
C40 C39 C38 120.90(14) . . ?
C40 C39 H39 119.5 . . ?
C38 C39 H39 119.5 . . ?
C41 C40 C39 119.47(14) . . ?
C41 C40 H40 120.3 . . ?
C39 C40 H40 120.3 . . ?
C40 C41 C42 120.43(15) . . ?
C40 C41 H41 119.8 . . ?
C42 C41 H41 119.8 . . ?
C41 C42 C37 121.02(14) . . ?
C41 C42 H42 119.5 . . ?
C37 C42 H42 119.5 . . ?
O10 C43 C38 122.00(13) . . ?
O10 C43 C44 120.48(13) . . ?
C38 C43 C44 117.38(12) . . ?
O11 C44 C43 111.65(12) . . ?
O11 C44 H44A 109.3 . . ?
C43 C44 H44A 109.3 . . ?
O11 C44 H44B 109.3 . . ?
C43 C44 H44B 109.3 . . ?
H44A C44 H44B 108.0 . . ?
C45 O11 C44 115.23(12) . . ?
O12 C45 O11 122.50(13) . . ?
O12 C45 C46 126.54(14) . . ?
O11 C45 C46 110.96(12) . . ?
C45 C46 C47 110.67(13) . . ?
C45 C46 C48 109.93(12) . . ?
C47 C46 C48 112.14(15) . . ?
C45 C46 H46 108.0 . . ?
C47 C46 H46 108.0 . . ?
C48 C46 H46 108.0 . . ?
C46 C47 H47A 109.5 . . ?
C46 C47 H47B 109.5 . . ?
H47A C47 H47B 109.5 . . ?
C46 C47 H47C 109.5 . . ?
H47A C47 H47C 109.5 . . ?
H47B C47 H47C 109.5 . . ?
C46 C48 H48A 109.5 . . ?
C46 C48 H48B 109.5 . . ?
H48A C48 H48B 109.5 . . ?
C46 C48 H48C 109.5 . . ?
H48A C48 H48C 109.5 . . ?
H48B C48 H48C 109.5 . . ?

loop_
_geom_bond_atom_site_label_1
_geom_bond_atom_site_label_2
_geom_bond_distance
_geom_bond_site_symmetry_2
_geom_bond_publ_flag
C1 C4 1.510(2) . ?
C1 C3 1.517(2) . ?
C1 C2 1.525(3) . ?
C1 H1 1.0000 . ?
C2 H2A 0.9800 . ?
C2 H2B 0.9800 . ?
C2 H2C 0.9800 . ?
C3 H3A 0.9800 . ?
C3 H3B 0.9800 . ?
C3 H3C 0.9800 . ?
C4 O1 1.2007(17) . ?
C4 O2 1.3496(16) . ?
O2 C5 1.4285(16) . ?
C5 C6 1.5218(18) . ?
C5 H5A 0.9900 . ?
C5 H5B 0.9900 . ?
C6 O3 1.2101(16) . ?
C6 C7 1.4983(18) . ?
C7 C12 1.392(2) . ?
C7 C8 1.4116(18) . ?
C8 C9 1.3940(18) . ?
C8 C13 1.4956(19) . ?
C9 C10 1.381(2) . ?
C9 H9 0.9500 . ?
C10 C11 1.386(2) . ?
C10 H10 0.9500 . ?
C11 C12 1.386(2) . ?
C11 H11 0.9500 . ?
C12 H12 0.9500 . ?
C13 C18 1.3918(19) . ?
C13 C14 1.4047(18) . ?
C14 C15 1.396(2) . ?
C14 C19 1.4980(19) . ?
C15 C16 1.380(2) . ?
C15 H15 0.9500 . ?
C16 C17 1.380(2) . ?
C16 H16 0.9500 . ?
C17 C18 1.384(2) . ?
C17 H17 0.9500 . ?
C18 H18 0.9500 . ?
C19 O4 1.2141(16) . ?
C19 C20 1.518(2) . ?
C20 O5 1.4296(16) . ?
C20 H20A 0.9900 . ?
C20 H20B 0.9900 . ?
O5 C21 1.3562(17) . ?
C21 O6 1.1994(17) . ?
C21 C22 1.505(2) . ?
C22 C24 1.523(2) . ?
C22 C23 1.530(2) . ?
C22 H22 1.0000 . ?
C23 H23A 0.9800 . ?
C23 H23B 0.9800 . ?
C23 H23C 0.9800 . ?
C24 H24A 0.9800 . ?
C24 H24B 0.9800 . ?
C24 H24C 0.9800 . ?
C25 C27 1.499(3) . ?
C25 C28 1.509(2) . ?
C25 C26 1.514(3) . ?
C25 H25 1.0000 . ?
C26 H26A 0.9800 . ?
C26 H26B 0.9800 . ?
C26 H26C 0.9800 . ?
C27 H27A 0.9800 . ?
C27 H27B 0.9800 . ?
C27 H27C 0.9800 . ?
C28 O7 1.1982(18) . ?
C28 O8 1.3475(18) . ?
O8 C29 1.4292(17) . ?
C29 C30 1.522(2) . ?
C29 H29A 0.9900 . ?
C29 H29B 0.9900 . ?
C30 O9 1.2110(17) . ?
C30 C31 1.4942(18) . ?
C31 C36 1.3938(19) . ?
C31 C32 1.4110(19) . ?
C32 C33 1.3905(18) . ?
C32 C37 1.5003(18) . ?
C33 C34 1.390(2) . ?
C33 H33 0.9500 . ?
C34 C35 1.379(2) . ?
C34 H34 0.9500 . ?
C35 C36 1.385(2) . ?
C35 H35 0.9500 . ?
C36 H36 0.9500 . ?
C37 C42 1.3898(19) . ?
C37 C38 1.3994(19) . ?
C38 C39 1.400(2) . ?
C38 C43 1.490(2) . ?
C39 C40 1.378(2) . ?
C39 H39 0.9500 . ?
C40 C41 1.375(2) . ?
C40 H40 0.9500 . ?
C41 C42 1.386(2) . ?
C41 H41 0.9500 . ?
C42 H42 0.9500 . ?
C43 O10 1.2119(17) . ?
C43 C44 1.514(2) . ?
C44 O11 1.4296(17) . ?
C44 H44A 0.9900 . ?
C44 H44B 0.9900 . ?
O11 C45 1.3576(17) . ?
C45 O12 1.2002(17) . ?
C45 C46 1.507(2) . ?
C46 C47 1.519(2) . ?
C46 C48 1.528(2) . ?
C46 H46 1.0000 . ?
C47 H47A 0.9800 . ?
C47 H47B 0.9800 . ?
C47 H47C 0.9800 . ?
C48 H48A 0.9800 . ?
C48 H48B 0.9800 . ?
C48 H48C 0.9800 . ?
